data_4073899
loop_
_publ_author_name
'Heng, Wendy Yuqing'
'Hu, Jian'
'Yip, John H. K.'

_publ_section_title
;
 Attaching Gold and Platinum to the Rim of Pyrene: A Synthetic and
 Spectroscopic Study
;
_journal_issue 27
_journal_name_full Organometallics
_journal_page_first 6760
_journal_paper_doi 10.1021/om700716p
_journal_volume 26
_journal_year 2007
_chemical_formula_sum 'C53 H40 Au2 Cl2 P2'
_chemical_formula_weight 1203.62
_chemical_name_systematic
; 
 ? 
;
_space_group_IT_number 2
_symmetry_cell_setting triclinic
_symmetry_space_group_name_Hall '-P 1'
_symmetry_space_group_name_H-M 'P -1'
_atom_sites_solution_hydrogens geom
_atom_sites_solution_primary direct
_atom_sites_solution_secondary difmap
_audit_creation_method SHELXL-97
_cell_angle_alpha 92.6170(10)
_cell_angle_beta 103.0250(10)
_cell_angle_gamma 111.3390(10)
_cell_formula_units_Z 2
_cell_length_a 10.7417(6)
_cell_length_b 14.4354(7)
_cell_length_c 15.7306(8)
_cell_measurement_reflns_used 5618
_cell_measurement_temperature 223(2)
_cell_measurement_theta_max 27.51
_cell_measurement_theta_min 2.65
_cell_volume 2191.5(2)
_computing_cell_refinement 'Bruker SMART'
_computing_data_collection 'Bruker SMART'
_computing_data_reduction 'Bruker SAINT'
_computing_molecular_graphics 'Bruker SHELXTL'
_computing_publication_material 'Bruker SHELXTL'
_computing_structure_refinement 'SHELXL-97 (Sheldrick, 1997)'
_computing_structure_solution 'SHELXS-97 (Sheldrick, 1990)'
_diffrn_ambient_temperature 223(2)
_diffrn_measured_fraction_theta_full 0.999
_diffrn_measured_fraction_theta_max 0.999
_diffrn_measurement_device_type 'CCD area detector'
_diffrn_measurement_method 'phi and omega scans'
_diffrn_radiation_monochromator graphite
_diffrn_radiation_source 'fine-focus sealed tube'
_diffrn_radiation_type MoK\a
_diffrn_radiation_wavelength 0.71073
_diffrn_reflns_av_R_equivalents 0.0337
_diffrn_reflns_av_sigmaI/netI 0.0373
_diffrn_reflns_limit_h_max 13
_diffrn_reflns_limit_h_min -13
_diffrn_reflns_limit_k_max 18
_diffrn_reflns_limit_k_min -18
_diffrn_reflns_limit_l_max 20
_diffrn_reflns_limit_l_min -20
_diffrn_reflns_number 28853
_diffrn_reflns_theta_full 27.50
_diffrn_reflns_theta_max 27.50
_diffrn_reflns_theta_min 1.53
_exptl_absorpt_coefficient_mu 6.919
_exptl_absorpt_correction_T_max 0.5446
_exptl_absorpt_correction_T_min 0.2307
_exptl_absorpt_correction_type 'Sadabs,(Sheldrick 2001)'
_exptl_crystal_colour Yellow
_exptl_crystal_density_diffrn 1.824
_exptl_crystal_density_meas 0
_exptl_crystal_density_method 'not measured'
_exptl_crystal_description Block
_exptl_crystal_F_000 1160
_exptl_crystal_size_max 0.30
_exptl_crystal_size_mid 0.20
_exptl_crystal_size_min 0.10
_refine_diff_density_max 1.739
_refine_diff_density_min -0.734
_refine_diff_density_rms 0.115
_refine_ls_extinction_method none
_refine_ls_goodness_of_fit_ref 1.030
_refine_ls_hydrogen_treatment mixed
_refine_ls_matrix_type full
_refine_ls_number_parameters 532
_refine_ls_number_reflns 10044
_refine_ls_number_restraints 0
_refine_ls_restrained_S_all 1.030
_refine_ls_R_factor_all 0.0343
_refine_ls_R_factor_gt 0.0286
_refine_ls_shift/su_max 0.005
_refine_ls_shift/su_mean 0.000
_refine_ls_structure_factor_coef Fsqd
_refine_ls_weighting_details 'calc w=1/[\s^2^(Fo^2^)+(0.0353P)^2^+0.8350P] where P=(Fo^2^+2Fc^2^)/3'
_refine_ls_weighting_scheme calc
_refine_ls_wR_factor_gt 0.0686
_refine_ls_wR_factor_ref 0.0710
_reflns_number_gt 8784
_reflns_number_total 10044
_reflns_threshold_expression >2sigma(I)
_cod_data_source_file om700716p-file003.cif
_cod_data_source_block 6295
_cod_depositor_comments
;
The following automatic conversions were performed:

'_symmetry_cell_setting' value 'Triclinic' changed to 'triclinic'
according to /home/saulius/struct/CIF-dictionaries/cif_core.dic
dictionary named 'cif_core.dic' version 2.4.1 from 2010-06-29.

Automatic conversion script
Id: cif_fix_values 1715 2011-07-08 13:25:40Z adriana 
;
_cod_original_sg_symbol_H-M P-1
_cod_database_code 4073899

loop_
_symmetry_equiv_pos_as_xyz
'x, y, z'
'-x, -y, -z'

loop_
_atom_site_label
_atom_site_type_symbol
_atom_site_fract_x
_atom_site_fract_y
_atom_site_fract_z
_atom_site_U_iso_or_equiv
_atom_site_adp_type
_atom_site_occupancy
_atom_site_symmetry_multiplicity
_atom_site_calc_flag
_atom_site_refinement_flags
Au1 Au 0.633415(14) 0.219400(10) 0.075996(9) 0.03022(5) Uani 1 1 d .
Au2 Au 0.491157(13) 0.177662(10) 0.495046(9) 0.02900(5) Uani 1 1 d .
P1 P 0.42537(10) 0.13280(7) 0.10387(6) 0.02681(19) Uani 1 1 d .
P2 P 0.70440(9) 0.30237(7) 0.50747(6) 0.02652(19) Uani 1 1 d .
C1 C 0.8181(4) 0.2975(3) 0.0494(2) 0.0290(8) Uani 1 1 d .
C2 C 0.9204(4) 0.2576(3) 0.0586(3) 0.0348(8) Uani 1 1 d .
H2 H 0.9011 0.1926 0.0742 0.042 Uiso 1 1 calc R
C3 C 1.0485(4) 0.3105(3) 0.0455(3) 0.0352(8) Uani 1 1 d .
H3 H 1.1136 0.2802 0.0513 0.042 Uiso 1 1 calc R
C7 C 1.0843(4) 0.4076(3) 0.0238(2) 0.0280(7) Uani 1 1 d .
C8 C 0.9838(4) 0.4506(2) 0.0118(2) 0.0246(7) Uani 1 1 d .
C6 C 0.8504(3) 0.3952(3) 0.0245(2) 0.0261(7) Uani 1 1 d .
C4 C 1.2185(4) 0.4660(3) 0.0129(2) 0.0343(8) Uani 1 1 d .
H7 H 1.2872 0.4390 0.0223 0.041 Uiso 1 1 calc R
C9 C 0.2950(4) 0.0693(3) 0.4677(2) 0.0283(7) Uani 1 1 d .
C10 C 0.2533(4) -0.0045(3) 0.3945(3) 0.0347(8) Uani 1 1 d .
H10 H 0.3200 -0.0080 0.3662 0.042 Uiso 1 1 calc R
C11 C 0.1177(4) -0.0723(3) 0.3625(2) 0.0320(8) Uani 1 1 d .
H11 H 0.0949 -0.1198 0.3127 0.038 Uiso 1 1 calc R
C15 C 0.0143(4) -0.0718(3) 0.4024(2) 0.0271(7) Uani 1 1 d .
C16 C 0.0520(3) -0.0008(2) 0.4783(2) 0.0236(7) Uani 1 1 d .
C14 C 0.1916(3) 0.0684(3) 0.5111(2) 0.0255(7) Uani 1 1 d .
C1Z C 0.4209(4) 0.0275(3) 0.1634(2) 0.0258(7) Uani 1 1 d .
C2Z C 0.5193(4) 0.0481(3) 0.2444(2) 0.0338(8) Uani 1 1 d .
H2Z H 0.5848 0.1138 0.2652 0.041 Uiso 1 1 calc R
C3Z C 0.5198(4) -0.0286(3) 0.2936(3) 0.0389(9) Uani 1 1 d .
H3Z H 0.5856 -0.0149 0.3481 0.047 Uiso 1 1 calc R
C4Z C 0.4244(5) -0.1250(3) 0.2634(3) 0.0444(10) Uani 1 1 d .
H4Z H 0.4251 -0.1767 0.2975 0.053 Uiso 1 1 calc R
C5Z C 0.3281(5) -0.1461(3) 0.1836(3) 0.0475(11) Uani 1 1 d .
H5Z H 0.2635 -0.2121 0.1631 0.057 Uiso 1 1 calc R
C6Z C 0.3262(4) -0.0693(3) 0.1329(3) 0.0381(9) Uani 1 1 d .
H6Z H 0.2606 -0.0836 0.0783 0.046 Uiso 1 1 calc R
C1Y C 0.2910(4) 0.0822(3) 0.0012(2) 0.0271(7) Uani 1 1 d .
C2Y C 0.3225(4) 0.0398(3) -0.0688(2) 0.0335(8) Uani 1 1 d .
H2Y H 0.4091 0.0348 -0.0604 0.040 Uiso 1 1 calc R
C3Y C 0.2277(5) 0.0055(3) -0.1498(3) 0.0432(10) Uani 1 1 d .
H3Y H 0.2492 -0.0242 -0.1960 0.052 Uiso 1 1 calc R
C4Y C 0.1008(5) 0.0146(3) -0.1635(3) 0.0446(10) Uani 1 1 d .
H4Y H 0.0369 -0.0079 -0.2191 0.054 Uiso 1 1 calc R
C5Y C 0.0686(5) 0.0568(4) -0.0954(3) 0.0504(12) Uani 1 1 d .
H5Y H -0.0169 0.0638 -0.1048 0.061 Uiso 1 1 calc R
C6Y C 0.1621(4) 0.0890(3) -0.0130(3) 0.0399(9) Uani 1 1 d .
H6Y H 0.1381 0.1156 0.0337 0.048 Uiso 1 1 calc R
C1X C 0.3650(4) 0.2062(3) 0.1691(2) 0.0304(8) Uani 1 1 d .
C2X C 0.3983(5) 0.3069(3) 0.1603(3) 0.0398(9) Uani 1 1 d .
H2X H 0.4556 0.3367 0.1237 0.048 Uiso 1 1 calc R
C3X C 0.3475(5) 0.3635(3) 0.2051(3) 0.0509(12) Uani 1 1 d .
H3X H 0.3672 0.4310 0.1970 0.061 Uiso 1 1 calc R
C4X C 0.2680(5) 0.3216(4) 0.2617(3) 0.0497(11) Uani 1 1 d .
H4X H 0.2341 0.3604 0.2925 0.060 Uiso 1 1 calc R
C5X C 0.2385(5) 0.2220(3) 0.2727(3) 0.0442(10) Uani 1 1 d .
H5X H 0.1857 0.1933 0.3120 0.053 Uiso 1 1 calc R
C6X C 0.2859(4) 0.1651(3) 0.2266(3) 0.0380(9) Uani 1 1 d .
H6X H 0.2646 0.0973 0.2341 0.046 Uiso 1 1 calc R
C1D C 0.6920(4) 0.4220(3) 0.4873(2) 0.0310(8) Uani 1 1 d .
C2D C 0.7962(4) 0.5143(3) 0.5293(3) 0.0412(9) Uani 1 1 d .
H2D H 0.8765 0.5157 0.5694 0.049 Uiso 1 1 calc R
C3D C 0.7813(5) 0.6028(3) 0.5118(3) 0.0496(11) Uani 1 1 d .
H3D H 0.8511 0.6644 0.5406 0.060 Uiso 1 1 calc R
C4D C 0.6657(6) 0.6017(3) 0.4527(4) 0.0580(13) Uani 1 1 d .
H4D H 0.6561 0.6625 0.4415 0.070 Uiso 1 1 calc R
C5D C 0.5629(6) 0.5116(4) 0.4095(4) 0.0652(15) Uani 1 1 d .
H5D H 0.4843 0.5111 0.3682 0.078 Uiso 1 1 calc R
C6D C 0.5762(5) 0.4227(3) 0.4271(3) 0.0483(11) Uani 1 1 d .
H6D H 0.5057 0.3615 0.3979 0.058 Uiso 1 1 calc R
C1E C 0.8335(4) 0.3357(3) 0.6127(2) 0.0324(8) Uani 1 1 d .
C2E C 0.7945(5) 0.3627(3) 0.6858(3) 0.0506(12) Uani 1 1 d .
H2E H 0.7032 0.3580 0.6797 0.061 Uiso 1 1 calc R
C3E C 0.8894(7) 0.3962(4) 0.7672(3) 0.0732(18) Uani 1 1 d .
H3E H 0.8626 0.4139 0.8164 0.088 Uiso 1 1 calc R
C4E C 1.0228(7) 0.4035(4) 0.7762(3) 0.0713(17) Uani 1 1 d .
H4E H 1.0873 0.4267 0.8316 0.086 Uiso 1 1 calc R
C5E C 1.0629(6) 0.3771(4) 0.7046(3) 0.0638(15) Uani 1 1 d .
H5E H 1.1543 0.3818 0.7114 0.077 Uiso 1 1 calc R
C6E C 0.9677(5) 0.3433(3) 0.6216(3) 0.0465(11) Uani 1 1 d .
H6E H 0.9950 0.3259 0.5725 0.056 Uiso 1 1 calc R
C1F C 0.7884(3) 0.2762(3) 0.4264(2) 0.0261(7) Uani 1 1 d .
C2F C 0.8185(4) 0.3370(3) 0.3614(2) 0.0345(8) Uani 1 1 d .
H2F H 0.7991 0.3954 0.3603 0.041 Uiso 1 1 calc R
C3F C 0.8767(4) 0.3116(3) 0.2986(3) 0.0418(10) Uani 1 1 d .
H3F H 0.8960 0.3526 0.2546 0.050 Uiso 1 1 calc R
C4F C 0.9067(4) 0.2264(3) 0.3004(3) 0.0411(10) Uani 1 1 d .
H4F H 0.9474 0.2100 0.2581 0.049 Uiso 1 1 calc R
C5F C 0.8771(4) 0.1649(3) 0.3644(3) 0.0378(9) Uani 1 1 d .
H5F H 0.8975 0.1069 0.3653 0.045 Uiso 1 1 calc R
C6F C 0.8170(4) 0.1893(3) 0.4272(2) 0.0319(8) Uani 1 1 d .
H6F H 0.7957 0.1472 0.4702 0.038 Uiso 1 1 calc R
C1S C 0.5625(6) 0.7273(4) 0.1540(3) 0.0545(12) Uani 1 1 d .
H1S1 H 0.4812 0.7280 0.1110 0.065 Uiso 1 1 calc R
H1S2 H 0.6186 0.7963 0.1828 0.065 Uiso 1 1 calc R
Cl1 Cl 0.50932(19) 0.65265(10) 0.23184(10) 0.0796(5) Uani 1 1 d .
Cl2 Cl 0.6578(2) 0.68457(16) 0.10004(13) 0.1019(6) Uani 1 1 d .
C5 C 1.2480(4) 0.5585(3) -0.0106(2) 0.0304(8) Uani 1 1 d .
H8 H 1.3367 0.5939 -0.0181 0.036 Uiso 1 1 calc R
C13 C -0.2260(4) -0.1380(3) 0.4104(2) 0.0298(8) Uani 1 1 d .
C12 C -0.1268(4) -0.1392(3) 0.3707(2) 0.0320(8) Uani 1 1 d .
H13 H -0.1520 -0.1863 0.3203 0.038 Uiso 1 1 calc R
H12 H -0.1525 -0.1863 0.3202 0.038 Uiso 1 1 d R

loop_
_atom_site_aniso_label
_atom_site_aniso_U_11
_atom_site_aniso_U_22
_atom_site_aniso_U_33
_atom_site_aniso_U_23
_atom_site_aniso_U_13
_atom_site_aniso_U_12
Au1 0.02446(8) 0.02847(8) 0.03272(8) 0.00856(6) 0.00876(6) 0.00320(6)
Au2 0.02088(8) 0.02931(8) 0.03508(8) 0.00723(6) 0.01064(6) 0.00536(6)
P1 0.0236(5) 0.0254(4) 0.0309(5) 0.0078(4) 0.0091(4) 0.0072(4)
P2 0.0212(4) 0.0279(5) 0.0263(4) 0.0028(4) 0.0073(4) 0.0042(4)
C1 0.0226(18) 0.0285(18) 0.0285(18) 0.0050(14) 0.0075(14) 0.0008(15)
C2 0.034(2) 0.0266(19) 0.038(2) 0.0071(16) 0.0066(17) 0.0067(16)
C3 0.030(2) 0.031(2) 0.045(2) 0.0060(17) 0.0107(17) 0.0114(17)
C7 0.0234(18) 0.0321(19) 0.0259(17) 0.0021(14) 0.0055(14) 0.0085(15)
C8 0.0234(17) 0.0267(17) 0.0191(15) 0.0010(13) 0.0059(13) 0.0044(14)
C6 0.0217(17) 0.0287(18) 0.0230(16) 0.0007(13) 0.0062(13) 0.0039(14)
C4 0.0263(19) 0.042(2) 0.039(2) 0.0096(17) 0.0108(16) 0.0158(17)
C9 0.0200(17) 0.0275(18) 0.0366(19) 0.0123(15) 0.0096(15) 0.0059(14)
C10 0.032(2) 0.039(2) 0.040(2) 0.0105(17) 0.0194(17) 0.0136(17)
C11 0.032(2) 0.034(2) 0.0317(18) 0.0031(15) 0.0122(16) 0.0131(17)
C15 0.0243(18) 0.0279(18) 0.0286(17) 0.0083(14) 0.0083(14) 0.0081(15)
C16 0.0202(17) 0.0204(16) 0.0294(17) 0.0077(13) 0.0073(13) 0.0058(13)
C14 0.0203(17) 0.0252(17) 0.0320(18) 0.0109(14) 0.0071(14) 0.0088(14)
C1Z 0.0267(18) 0.0258(17) 0.0304(17) 0.0088(14) 0.0140(14) 0.0118(15)
C2Z 0.0278(19) 0.040(2) 0.036(2) 0.0098(17) 0.0110(16) 0.0136(17)
C3Z 0.038(2) 0.048(2) 0.038(2) 0.0129(18) 0.0123(18) 0.023(2)
C4Z 0.061(3) 0.039(2) 0.047(2) 0.0196(19) 0.021(2) 0.029(2)
C5Z 0.064(3) 0.024(2) 0.053(3) 0.0101(18) 0.017(2) 0.013(2)
C6Z 0.041(2) 0.033(2) 0.038(2) 0.0073(17) 0.0097(18) 0.0122(18)
C1Y 0.0233(18) 0.0254(17) 0.0307(18) 0.0076(14) 0.0070(14) 0.0069(14)
C2Y 0.030(2) 0.035(2) 0.037(2) 0.0054(16) 0.0118(16) 0.0121(17)
C3Y 0.042(2) 0.044(2) 0.036(2) -0.0031(18) 0.0129(18) 0.008(2)
C4Y 0.040(2) 0.050(3) 0.032(2) 0.0053(18) 0.0028(18) 0.007(2)
C5Y 0.031(2) 0.066(3) 0.052(3) 0.005(2) -0.0019(19) 0.023(2)
C6Y 0.035(2) 0.050(2) 0.035(2) 0.0024(18) 0.0059(17) 0.019(2)
C1X 0.031(2) 0.0279(18) 0.0303(18) 0.0009(14) 0.0041(15) 0.0119(16)
C2X 0.052(3) 0.0285(19) 0.035(2) 0.0035(16) 0.0069(18) 0.0130(19)
C3X 0.068(3) 0.037(2) 0.046(2) -0.0012(19) 0.006(2) 0.024(2)
C4X 0.055(3) 0.055(3) 0.042(2) -0.011(2) 0.003(2) 0.033(2)
C5X 0.041(2) 0.051(3) 0.044(2) 0.000(2) 0.0152(19) 0.020(2)
C6X 0.035(2) 0.036(2) 0.046(2) 0.0094(18) 0.0141(18) 0.0152(18)
C1D 0.032(2) 0.0254(18) 0.0324(18) 0.0040(15) 0.0115(16) 0.0061(15)
C2D 0.037(2) 0.036(2) 0.044(2) 0.0023(18) 0.0116(18) 0.0059(18)
C3D 0.051(3) 0.031(2) 0.054(3) 0.0015(19) 0.017(2) -0.001(2)
C4D 0.068(3) 0.033(2) 0.075(3) 0.017(2) 0.017(3) 0.020(2)
C5D 0.060(3) 0.048(3) 0.077(4) 0.012(3) -0.009(3) 0.024(3)
C6D 0.043(3) 0.037(2) 0.054(3) 0.004(2) -0.001(2) 0.012(2)
C1E 0.034(2) 0.0310(19) 0.0245(17) 0.0041(14) 0.0054(15) 0.0044(16)
C2E 0.057(3) 0.050(3) 0.035(2) 0.0014(19) 0.020(2) 0.006(2)
C3E 0.101(5) 0.063(3) 0.027(2) -0.004(2) 0.015(3) 0.001(3)
C4E 0.088(5) 0.065(3) 0.030(2) -0.004(2) -0.015(3) 0.014(3)
C5E 0.049(3) 0.064(3) 0.061(3) -0.005(3) -0.018(2) 0.023(3)
C6E 0.039(2) 0.051(3) 0.039(2) -0.0040(19) -0.0042(19) 0.016(2)
C1F 0.0172(16) 0.0284(18) 0.0273(17) 0.0015(14) 0.0057(13) 0.0029(14)
C2F 0.034(2) 0.0311(19) 0.0347(19) 0.0035(16) 0.0104(16) 0.0070(16)
C3F 0.043(2) 0.046(2) 0.031(2) 0.0064(17) 0.0172(18) 0.006(2)
C4F 0.034(2) 0.050(3) 0.037(2) -0.0052(18) 0.0141(17) 0.0121(19)
C5F 0.037(2) 0.040(2) 0.036(2) -0.0033(17) 0.0061(17) 0.0158(18)
C6F 0.030(2) 0.033(2) 0.0277(18) 0.0026(15) 0.0014(15) 0.0089(16)
C1S 0.065(3) 0.051(3) 0.049(3) 0.012(2) 0.015(2) 0.023(3)
Cl1 0.1209(13) 0.0483(7) 0.0729(9) 0.0116(6) 0.0566(9) 0.0173(8)
Cl2 0.1215(15) 0.1369(16) 0.1047(13) 0.0490(12) 0.0769(12) 0.0831(14)
C5 0.0192(17) 0.035(2) 0.0314(18) 0.0037(15) 0.0081(14) 0.0037(15)
C13 0.0252(18) 0.0272(18) 0.0348(19) 0.0049(15) 0.0053(15) 0.0091(15)
C12 0.031(2) 0.0287(19) 0.0294(18) -0.0045(15) 0.0045(15) 0.0071(16)

loop_
_atom_type_symbol
_atom_type_description
_atom_type_scat_dispersion_real
_atom_type_scat_dispersion_imag
_atom_type_scat_source
C C 0.0033 0.0016 'International Tables Vol C Tables 4.2.6.8 and 6.1.1.4'
H H 0.0000 0.0000 'International Tables Vol C Tables 4.2.6.8 and 6.1.1.4'
P P 0.1023 0.0942 'International Tables Vol C Tables 4.2.6.8 and 6.1.1.4'
Au Au -2.0133 8.8022 'International Tables Vol C Tables 4.2.6.8 and 6.1.1.4'
Cl Cl 0.1484 0.1585 'International Tables Vol C Tables 4.2.6.8 and 6.1.1.4'

loop_
_geom_angle_atom_site_label_1
_geom_angle_atom_site_label_2
_geom_angle_atom_site_label_3
_geom_angle
_geom_angle_site_symmetry_1
_geom_angle_site_symmetry_3
C1 Au1 P1 179.14(11) . .
C9 Au2 P2 172.78(10) . .
C1Z P1 C1Y 106.54(16) . .
C1Z P1 C1X 103.79(16) . .
C1Y P1 C1X 105.84(17) . .
C1Z P1 Au1 114.57(12) . .
C1Y P1 Au1 110.21(12) . .
C1X P1 Au1 115.15(13) . .
C1D P2 C1E 102.25(17) . .
C1D P2 C1F 104.63(16) . .
C1E P2 C1F 105.64(17) . .
C1D P2 Au2 112.06(13) . .
C1E P2 Au2 118.60(12) . .
C1F P2 Au2 112.32(11) . .
C2 C1 C6 117.3(3) . .
C2 C1 Au1 120.6(3) . .
C6 C1 Au1 122.0(3) . .
C3 C2 C1 122.0(3) . .
C2 C3 C7 121.8(4) . .
C3 C7 C8 118.5(3) . .
C3 C7 C4 123.1(3) . .
C8 C7 C4 118.4(3) . .
C7 C8 C8 120.0(4) . 2_765
C7 C8 C6 119.6(3) . .
C8 C8 C6 120.4(4) 2_765 .
C1 C6 C5 121.8(3) . 2_765
C1 C6 C8 120.7(3) . .
C5 C6 C8 117.5(3) 2_765 .
C5 C4 C7 121.4(3) . .
C10 C9 C14 116.6(3) . .
C10 C9 Au2 117.7(3) . .
C14 C9 Au2 125.3(3) . .
C11 C10 C9 122.6(3) . .
C10 C11 C15 121.4(3) . .
C11 C15 C16 118.2(3) . .
C11 C15 C12 123.2(3) . .
C16 C15 C12 118.6(3) . .
C15 C16 C14 120.1(3) . .
C15 C16 C16 119.5(4) . 2_556
C14 C16 C16 120.4(4) . 2_556
C16 C14 C9 121.1(3) . .
C16 C14 C13 118.2(3) . 2_556
C9 C14 C13 120.7(3) . 2_556
C6Z C1Z C2Z 119.8(3) . .
C6Z C1Z P1 123.3(3) . .
C2Z C1Z P1 116.8(3) . .
C3Z C2Z C1Z 119.6(4) . .
C4Z C3Z C2Z 120.4(4) . .
C5Z C4Z C3Z 120.3(4) . .
C4Z C5Z C6Z 120.0(4) . .
C1Z C6Z C5Z 119.8(4) . .
C6Y C1Y C2Y 118.5(3) . .
C6Y C1Y P1 123.5(3) . .
C2Y C1Y P1 117.9(3) . .
C3Y C2Y C1Y 120.6(4) . .
C2Y C3Y C4Y 120.2(4) . .
C5Y C4Y C3Y 119.9(4) . .
C4Y C5Y C6Y 120.2(4) . .
C5Y C6Y C1Y 120.6(4) . .
C6X C1X C2X 118.9(4) . .
C6X C1X P1 122.5(3) . .
C2X C1X P1 118.6(3) . .
C3X C2X C1X 120.1(4) . .
C4X C3X C2X 120.4(4) . .
C3X C4X C5X 119.4(4) . .
C6X C5X C4X 120.2(4) . .
C5X C6X C1X 120.9(4) . .
C6D C1D C2D 118.4(4) . .
C6D C1D P2 119.0(3) . .
C2D C1D P2 122.5(3) . .
C3D C2D C1D 120.1(4) . .
C4D C3D C2D 120.5(4) . .
C3D C4D C5D 120.3(4) . .
C6D C5D C4D 119.8(5) . .
C5D C6D C1D 120.9(4) . .
C6E C1E C2E 119.9(4) . .
C6E C1E P2 123.4(3) . .
C2E C1E P2 116.4(3) . .
C3E C2E C1E 120.3(5) . .
C4E C3E C2E 119.9(5) . .
C3E C4E C5E 120.5(5) . .
C4E C5E C6E 120.1(5) . .
C1E C6E C5E 119.3(4) . .
C2F C1F C6F 119.4(3) . .
C2F C1F P2 122.3(3) . .
C6F C1F P2 118.3(3) . .
C3F C2F C1F 120.3(4) . .
C4F C3F C2F 120.1(4) . .
C3F C4F C5F 120.3(4) . .
C4F C5F C6F 119.9(4) . .
C5F C6F C1F 120.0(4) . .
Cl2 C1S Cl1 111.5(3) . .
C4 C5 C6 122.3(3) . 2_765
C12 C13 C14 120.7(3) . 2_556
C13 C12 C15 122.5(3) . .

loop_
_geom_bond_atom_site_label_1
_geom_bond_atom_site_label_2
_geom_bond_distance
_geom_bond_site_symmetry_2
Au1 C1 2.042(3) .
Au1 P1 2.2820(9) .
Au2 C9 2.050(3) .
Au2 P2 2.3001(9) .
P1 C1Z 1.813(3) .
P1 C1Y 1.816(4) .
P1 C1X 1.816(4) .
P2 C1D 1.817(4) .
P2 C1E 1.818(4) .
P2 C1F 1.819(3) .
C1 C2 1.399(5) .
C1 C6 1.421(5) .
C2 C3 1.377(5) .
C3 C7 1.393(5) .
C7 C8 1.412(5) .
C7 C4 1.434(5) .
C8 C8 1.428(7) 2_765
C8 C6 1.429(5) .
C6 C5 1.427(5) 2_765
C4 C5 1.346(5) .
C9 C10 1.403(5) .
C9 C14 1.425(5) .
C10 C11 1.386(5) .
C11 C15 1.396(5) .
C15 C16 1.417(5) .
C15 C12 1.427(5) .
C16 C14 1.424(5) .
C16 C16 1.441(6) 2_556
C14 C13 1.442(5) 2_556
C1Z C6Z 1.379(5) .
C1Z C2Z 1.400(5) .
C2Z C3Z 1.381(5) .
C3Z C4Z 1.377(6) .
C4Z C5Z 1.374(6) .
C5Z C6Z 1.398(5) .
C1Y C6Y 1.392(5) .
C1Y C2Y 1.400(5) .
C2Y C3Y 1.378(5) .
C3Y C4Y 1.387(6) .
C4Y C5Y 1.378(6) .
C5Y C6Y 1.387(6) .
C1X C6X 1.385(5) .
C1X C2X 1.387(5) .
C2X C3X 1.382(6) .
C3X C4X 1.380(7) .
C4X C5X 1.384(6) .
C5X C6X 1.370(6) .
C1D C6D 1.387(6) .
C1D C2D 1.401(5) .
C2D C3D 1.376(6) .
C3D C4D 1.368(7) .
C4D C5D 1.381(7) .
C5D C6D 1.375(6) .
C1E C6E 1.379(6) .
C1E C2E 1.394(5) .
C2E C3E 1.382(7) .
C3E C4E 1.372(9) .
C4E C5E 1.378(8) .
C5E C6E 1.402(6) .
C1F C2F 1.394(5) .
C1F C6F 1.396(5) .
C2F C3F 1.384(5) .
C3F C4F 1.380(6) .
C4F C5F 1.386(6) .
C5F C6F 1.391(5) .
C1S Cl2 1.718(5) .
C1S Cl1 1.725(5) .
C5 C6 1.427(5) 2_765
C13 C12 1.357(5) .
C13 C14 1.442(5) 2_556
